data_7126458
loop_
_publ_author_name
'Valverde, Pablo'
'Vendeville, Jean-Baptiste'
'Hollingsworth, Kristian'
'Mattey, Ashley P.'
'Keenan, Tessa'
'Chidwick, Harriet'
'Ledru, Helene'
'Huonnic, Kler'
'Huang, Kun'
'Light, Mark E.'
'Turner, Nicholas'
'Jim\'enez-Barbero, Jes\'us'
'Galan, M. Carmen'
'Fascione, Martin A.'
'Flitsch, Sabine'
'Turnbull, W. Bruce'
'Linclau, Bruno'

_publ_section_title
;
 Chemoenzymatic synthesis of 3-deoxy-3-fluoro-l-fucose and its enzymatic
 incorporation into glycoconjugates.
;
_journal_issue 47
_journal_name_full 'Chemical communications (Cambridge, England)'
_journal_page_first 6408
_journal_page_last 6411
_journal_paper_doi 10.1039/d0cc02209h
_journal_volume 56
_journal_year 2020
_chemical_absolute_configuration unk
_chemical_formula_moiety 'C6 H11 F O4'
_chemical_formula_sum 'C6 H11 F O4'
_chemical_formula_weight 166.15
_space_group_crystal_system monoclinic
_space_group_IT_number 4
_space_group_name_Hall 'P 2yb'
_space_group_name_H-M_alt 'P 1 21 1'
_atom_sites_solution_hydrogens mixed
_atom_sites_solution_primary dual
_audit_creation_date 2019-06-13
_audit_creation_method
;
Olex2 1.2
(compiled 2018.05.29 svn.r3508 for OlexSys, GUI svn.r5506)
;
_audit_update_record
;
2019-06-13 deposited with the CCDC.	2020-04-28 downloaded from the CCDC.
;
_cell_angle_alpha 90
_cell_angle_beta 99.908(4)
_cell_angle_gamma 90
_cell_formula_units_Z 2
_cell_length_a 8.1522(3)
_cell_length_b 4.7390(2)
_cell_length_c 9.7711(4)
_cell_measurement_reflns_used 4101
_cell_measurement_temperature 100(2)
_cell_measurement_theta_max 30.6840
_cell_measurement_theta_min 4.5240
_cell_volume 371.86(3)
_computing_cell_refinement 'CrysAlisPro 1.171.40.18b (Rigaku OD, 2018)'
_computing_data_collection 'CrysAlisPro 1.171.40.18b (Rigaku OD, 2018)'
_computing_data_reduction 'CrysAlisPro 1.171.40.18b (Rigaku OD, 2018)'
_computing_molecular_graphics 'Olex2 (Dolomanov et al., 2009)'
_computing_publication_material 'Olex2 (Dolomanov et al., 2009)'
_computing_structure_refinement 'ShelXL (Sheldrick, 2015)'
_computing_structure_solution 'ShelXT (Sheldrick, 2015)'
_diffrn_ambient_environment N~2~
_diffrn_ambient_temperature 100(2)
_diffrn_detector 'CCD area detector'
_diffrn_detector_area_resol_mean 28.5714
_diffrn_detector_type 'Rigaku HG Saturn724+ (2x2 bin mode)'
_diffrn_measured_fraction_theta_full 0.997
_diffrn_measured_fraction_theta_max 0.998
_diffrn_measurement_details
;
List of Runs (angles in degrees, time in seconds):

  # Type    Start    End  Width  t~exp~   \w     \q     \k     \f   Frames
#--------------------------------------------------------------------------
  1  \w    -55.00  70.00   1.00    2.00    --  -19.30  60.00 120.00  125
  2  \w    -55.00  70.00   1.00    2.00    --  -19.30  57.00  60.00  125
  3  \w   -109.00  13.00   1.00    2.00    --  -19.30 -38.00-150.00  122
  4  \w    -52.00  70.00   1.00    2.00    --  -19.30  38.00-180.00  122
  5  \w   -109.00   7.00   1.00    2.00    --  -19.30 -60.00   0.00  116
;
_diffrn_measurement_device 'four-circle \k diffractometer'
_diffrn_measurement_device_type 'Rigaku AFC12 FRE-HF'
_diffrn_measurement_method 'profile data from \w-scans'
_diffrn_measurement_specimen_support 'MiTeGen MicroMesh'
_diffrn_orient_matrix_type 'CrysAlisPro convention (1999,Acta A55,543-557)'
_diffrn_orient_matrix_UB_11 0.0581441000
_diffrn_orient_matrix_UB_12 0.0041564000
_diffrn_orient_matrix_UB_13 -0.0462298000
_diffrn_orient_matrix_UB_21 -0.0663775000
_diffrn_orient_matrix_UB_22 0.0136276000
_diffrn_orient_matrix_UB_23 -0.0569703000
_diffrn_orient_matrix_UB_31 0.0042962000
_diffrn_orient_matrix_UB_32 0.1490264000
_diffrn_orient_matrix_UB_33 0.0065583000
_diffrn_radiation_collimation 0.3
_diffrn_radiation_monochromator 'Confocal mirrors, HF Varimax'
_diffrn_radiation_probe x-ray
_diffrn_radiation_type MoK\a
_diffrn_radiation_wavelength 0.71073
_diffrn_reflns_av_R_equivalents 0.0251
_diffrn_reflns_av_unetI/netI 0.0252
_diffrn_reflns_Laue_measured_fraction_full 0.997
_diffrn_reflns_Laue_measured_fraction_max 0.998
_diffrn_reflns_limit_h_max 9
_diffrn_reflns_limit_h_min -10
_diffrn_reflns_limit_k_max 6
_diffrn_reflns_limit_k_min -6
_diffrn_reflns_limit_l_max 13
_diffrn_reflns_limit_l_min -13
_diffrn_reflns_number 5611
_diffrn_reflns_point_group_measured_fraction_full 0.998
_diffrn_reflns_point_group_measured_fraction_max 0.998
_diffrn_reflns_theta_full 25.242
_diffrn_reflns_theta_max 28.493
_diffrn_reflns_theta_min 3.011
_diffrn_source 'Rotating-anode X-ray tube'
_diffrn_source_current 55.0
_diffrn_source_power 2.475
_diffrn_source_target Mo
_diffrn_source_type 'Rigaku FR-E+ SuperBright'
_diffrn_source_voltage 45.0
_exptl_absorpt_coefficient_mu 0.138
_exptl_absorpt_correction_T_max 1.00000
_exptl_absorpt_correction_T_min 0.59102
_exptl_absorpt_correction_type multi-scan
_exptl_absorpt_process_details
;
CrysAlisPro 1.171.40.18b (Rigaku Oxford Diffraction, 2018)
Empirical absorption correction using spherical harmonics,
 implemented in SCALE3 ABSPACK scaling algorithm.
;
_exptl_crystal_colour 'clear colourless'
_exptl_crystal_colour_lustre clear
_exptl_crystal_colour_primary colourless
_exptl_crystal_density_diffrn 1.484
_exptl_crystal_description prism
_exptl_crystal_F_000 176
_exptl_crystal_recrystallization_method 'The material was recrystallised from methanol by slow evaporation'
_exptl_crystal_size_max 0.288
_exptl_crystal_size_mid 0.112
_exptl_crystal_size_min 0.062
_refine_diff_density_max 0.422
_refine_diff_density_min -0.165
_refine_diff_density_rms 0.045
_refine_ls_abs_structure_details
;
 Flack x determined using 785 quotients [(I+)-(I-)]/[(I+)+(I-)]
 (Parsons, Flack and Wagner, Acta Cryst. B69 (2013) 249-259).
;
_refine_ls_abs_structure_Flack 0.0(4)
_refine_ls_extinction_method none
_refine_ls_goodness_of_fit_ref 1.075
_refine_ls_hydrogen_treatment mixed
_refine_ls_matrix_type full
_refine_ls_number_parameters 113
_refine_ls_number_reflns 1895
_refine_ls_number_restraints 1
_refine_ls_restrained_S_all 1.075
_refine_ls_R_factor_all 0.0304
_refine_ls_R_factor_gt 0.0296
_refine_ls_shift/su_max 0.000
_refine_ls_shift/su_mean 0.000
_refine_ls_structure_factor_coef Fsqd
_refine_ls_weighting_details 'w=1/[\s^2^(Fo^2^)+(0.0434P)^2^+0.0652P] where P=(Fo^2^+2Fc^2^)/3'
_refine_ls_weighting_scheme calc
_refine_ls_wR_factor_gt 0.0785
_refine_ls_wR_factor_ref 0.0791
_reflns_Friedel_coverage 0.791
_reflns_Friedel_fraction_full 0.998
_reflns_Friedel_fraction_max 0.999
_reflns_number_gt 1854
_reflns_number_total 1895
_reflns_threshold_expression 'I > 2\s(I)'
_cod_data_source_file d0cc02209h2.cif
_cod_data_source_block 2019sot0012_k1_100k
_cod_depositor_comments 'Adding full bibliography for 7126458.cif.'
_cod_database_code 7126458
_shelx_shelxl_version_number 2016/6
_chemical_oxdiff_formula C6H11F1O4
_chemical_oxdiff_usercomment 3F-fucose
_shelx_space_group_comment
;
The symmetry employed for this shelxl refinement is uniquely defined
by the following loop, which should always be used as a source of
symmetry information in preference to the above space-group names.
They are only intended as comments.
;
_diffrn_measurement_device_type2 'Rigaku AFC12 (Right)'
_reflns_odcompleteness_completeness 99.79
_reflns_odcompleteness_iscentric 1
_reflns_odcompleteness_theta 27.42
_olex2_refinement_description
;
1. Fixed Uiso
 At 1.2 times of:
  All C(H) groups
 At 1.5 times of:
  All C(H,H,H) groups
2.a Ternary CH refined with riding coordinates:
 C1(H1), C2(H2A), C3(H3A), C4(H4A), C5(H5)
2.b Idealised Me refined as rotating group:
 C6(H6A,H6B,H6C)
;
_olex2_date_sample_submission 2019-05-21
_olex2_diffrn_ambient_temperature_device 'Oxford Cryosystems'
_olex2_exptl_crystal_mounting_method 'The crystal was mounted on a MITIGEN holder with silicon oil'
_olex2_submission_original_sample_id 3F-fucose
_olex2_submission_special_instructions 'No special instructions were received'
_oxdiff_exptl_absorpt_empirical_details
;
Empirical correction (ABSPACK) includes:
- Absorption correction using spherical harmonics
- Frame scaling
;
_oxdiff_exptl_absorpt_empirical_full_max 1.539
_oxdiff_exptl_absorpt_empirical_full_min 0.424

loop_
_space_group_symop_operation_xyz
'x, y, z'
'-x, y+1/2, -z'

loop_
_atom_site_label
_atom_site_type_symbol
_atom_site_fract_x
_atom_site_fract_y
_atom_site_fract_z
_atom_site_U_iso_or_equiv
_atom_site_adp_type
_atom_site_occupancy
_atom_site_site_symmetry_order
_atom_site_calc_flag
_atom_site_refinement_flags_posn
_atom_site_refinement_flags_adp
_atom_site_refinement_flags_occupancy
_atom_site_disorder_assembly
_atom_site_disorder_group
F1 F -0.03750(11) 0.4647(2) 0.12062(10) 0.0151(2) Uani 1 1 d . . . . .
O1 O 0.42213(14) 0.4335(3) 0.36726(12) 0.0125(3) Uani 1 1 d . . . . .
O2 O 0.28616(16) 0.7999(3) 0.46317(13) 0.0156(3) Uani 1 1 d . . . . .
H2 H 0.377(3) 0.855(6) 0.524(3) 0.028(7) Uiso 1 1 d . . . . .
O3 O -0.01189(15) 0.5327(3) 0.41268(12) 0.0142(3) Uani 1 1 d . . . . .
H3 H -0.041(4) 0.407(7) 0.457(3) 0.035(8) Uiso 1 1 d . . . . .
O4 O 0.25872(16) 0.1975(3) 0.10916(13) 0.0147(3) Uani 1 1 d . . . . .
H4 H 0.185(4) 0.172(6) 0.044(3) 0.028(7) Uiso 1 1 d . . . . .
C1 C 0.28874(19) 0.5107(4) 0.43708(16) 0.0117(3) Uani 1 1 d . . . . .
H1 H 0.301602 0.407151 0.527453 0.014 Uiso 1 1 calc R . . . .
C2 C 0.12086(19) 0.4315(4) 0.34896(16) 0.0109(3) Uani 1 1 d . . . . .
H2A H 0.112762 0.221732 0.338844 0.013 Uiso 1 1 calc R . . . .
C3 C 0.1087(2) 0.5667(4) 0.20678(16) 0.0105(3) Uani 1 1 d . . . . .
H3A H 0.101391 0.776322 0.215834 0.013 Uiso 1 1 calc R . . . .
C4 C 0.25649(19) 0.4919(4) 0.13736(16) 0.0116(3) Uani 1 1 d . . . . .
H4A H 0.248498 0.599201 0.048326 0.014 Uiso 1 1 calc R . . . .
C5 C 0.4169(2) 0.5724(4) 0.23374(17) 0.0128(3) Uani 1 1 d . . . . .
H5 H 0.419533 0.781515 0.247744 0.015 Uiso 1 1 calc R . . . .
C6 C 0.5726(2) 0.4816(5) 0.18003(18) 0.0201(4) Uani 1 1 d . . . . .
H6A H 0.575397 0.275327 0.173967 0.030 Uiso 1 1 calc GR . . . .
H6B H 0.671243 0.547965 0.243714 0.030 Uiso 1 1 calc GR . . . .
H6C H 0.571785 0.562972 0.087697 0.030 Uiso 1 1 calc GR . . . .

loop_
_atom_site_aniso_label
_atom_site_aniso_U_11
_atom_site_aniso_U_22
_atom_site_aniso_U_33
_atom_site_aniso_U_23
_atom_site_aniso_U_13
_atom_site_aniso_U_12
F1 0.0097(4) 0.0208(6) 0.0133(4) 0.0003(4) -0.0024(3) -0.0020(4)
O1 0.0105(5) 0.0177(6) 0.0093(5) 0.0015(5) 0.0014(4) 0.0032(5)
O2 0.0130(6) 0.0149(7) 0.0177(6) -0.0043(5) -0.0007(4) -0.0001(5)
O3 0.0116(5) 0.0172(6) 0.0154(5) 0.0002(5) 0.0066(4) -0.0007(5)
O4 0.0145(6) 0.0156(7) 0.0130(6) -0.0035(5) -0.0006(5) 0.0020(5)
C1 0.0106(7) 0.0150(8) 0.0096(6) -0.0001(6) 0.0016(5) 0.0026(6)
C2 0.0106(7) 0.0124(8) 0.0099(7) 0.0003(6) 0.0024(5) -0.0005(6)
C3 0.0080(7) 0.0129(8) 0.0097(6) -0.0004(6) -0.0012(5) -0.0012(6)
C4 0.0114(7) 0.0139(9) 0.0096(6) 0.0019(6) 0.0020(5) 0.0008(6)
C5 0.0111(7) 0.0168(9) 0.0104(7) 0.0019(6) 0.0011(6) -0.0002(6)
C6 0.0112(7) 0.0331(11) 0.0167(8) 0.0018(8) 0.0043(6) 0.0004(8)

loop_
_atom_type_symbol
_atom_type_description
_atom_type_scat_dispersion_real
_atom_type_scat_dispersion_imag
_atom_type_scat_source
C C 0.0033 0.0016 'International Tables Vol C Tables 4.2.6.8 and 6.1.1.4'
H H 0.0000 0.0000 'International Tables Vol C Tables 4.2.6.8 and 6.1.1.4'
O O 0.0106 0.0060 'International Tables Vol C Tables 4.2.6.8 and 6.1.1.4'
F F 0.0171 0.0103 'International Tables Vol C Tables 4.2.6.8 and 6.1.1.4'

loop_
_exptl_crystal_face_index_h
_exptl_crystal_face_index_k
_exptl_crystal_face_index_l
_exptl_crystal_face_perp_dist
2 0 5 0.0562
-2 0 -5 0.0562
-5 0 4 0.0308
5 0 -4 0.0308
0 -5 -1 0.1372
0 5 1 0.1372

loop_
_geom_angle_atom_site_label_1
_geom_angle_atom_site_label_2
_geom_angle_atom_site_label_3
_geom_angle
_geom_angle_site_symmetry_1
_geom_angle_site_symmetry_3
_geom_angle_publ_flag
C1 O1 C5 113.91(12) . . ?
C1 O2 H2 111.4(19) . . ?
C2 O3 H3 108(2) . . ?
C4 O4 H4 106(2) . . ?
O1 C1 H1 108.9 . . ?
O1 C1 C2 110.41(12) . . ?
O2 C1 O1 112.08(14) . . ?
O2 C1 H1 108.9 . . ?
O2 C1 C2 107.66(13) . . ?
C2 C1 H1 108.9 . . ?
O3 C2 C1 110.16(12) . . ?
O3 C2 H2A 109.7 . . ?
O3 C2 C3 108.88(13) . . ?
C1 C2 H2A 109.7 . . ?
C3 C2 C1 108.80(13) . . ?
C3 C2 H2A 109.7 . . ?
F1 C3 C2 108.37(13) . . ?
F1 C3 H3A 109.5 . . ?
F1 C3 C4 107.72(12) . . ?
C2 C3 H3A 109.5 . . ?
C2 C3 C4 112.17(13) . . ?
C4 C3 H3A 109.5 . . ?
O4 C4 C3 110.60(13) . . ?
O4 C4 H4A 109.3 . . ?
O4 C4 C5 109.10(14) . . ?
C3 C4 H4A 109.3 . . ?
C5 C4 C3 109.11(13) . . ?
C5 C4 H4A 109.3 . . ?
O1 C5 C4 109.31(13) . . ?
O1 C5 H5 109.2 . . ?
O1 C5 C6 106.54(13) . . ?
C4 C5 H5 109.2 . . ?
C6 C5 C4 113.31(14) . . ?
C6 C5 H5 109.2 . . ?
C5 C6 H6A 109.5 . . ?
C5 C6 H6B 109.5 . . ?
C5 C6 H6C 109.5 . . ?
H6A C6 H6B 109.5 . . ?
H6A C6 H6C 109.5 . . ?
H6B C6 H6C 109.5 . . ?

loop_
_geom_bond_atom_site_label_1
_geom_bond_atom_site_label_2
_geom_bond_distance
_geom_bond_site_symmetry_2
_geom_bond_publ_flag
F1 C3 1.4202(18) . ?
O1 C1 1.4272(18) . ?
O1 C5 1.4553(19) . ?
O2 H2 0.90(3) . ?
O2 C1 1.395(2) . ?
O3 H3 0.80(3) . ?
O3 C2 1.4215(18) . ?
O4 H4 0.81(3) . ?
O4 C4 1.423(2) . ?
C1 H1 1.0000 . ?
C1 C2 1.533(2) . ?
C2 H2A 1.0000 . ?
C2 C3 1.518(2) . ?
C3 H3A 1.0000 . ?
C3 C4 1.523(2) . ?
C4 H4A 1.0000 . ?
C4 C5 1.523(2) . ?
C5 H5 1.0000 . ?
C5 C6 1.517(2) . ?
C6 H6A 0.9800 . ?
C6 H6B 0.9800 . ?
C6 H6C 0.9800 . ?

loop_
_geom_hbond_atom_site_label_D
_geom_hbond_atom_site_label_H
_geom_hbond_atom_site_label_A
_geom_hbond_distance_DH
_geom_hbond_distance_HA
_geom_hbond_distance_DA
_geom_hbond_angle_DHA
_geom_hbond_site_symmetry_A
O2 H2 O1 0.90(3) 1.83(3) 2.7287(17) 172(3) 2_656
O4 H4 F1 0.81(3) 2.08(3) 2.8489(16) 159(3) 2_545

loop_
_exptl_oxdiff_crystal_face_indexfrac_h
_exptl_oxdiff_crystal_face_indexfrac_k
_exptl_oxdiff_crystal_face_indexfrac_l
_exptl_oxdiff_crystal_face_x
_exptl_oxdiff_crystal_face_y
_exptl_oxdiff_crystal_face_z
1.9967 0.0000 4.9928 -0.1147 -0.4170 0.0413
-1.9967 -0.0000 -4.9928 0.1147 0.4170 -0.0413
-4.9922 -0.0006 3.9954 -0.4750 0.1037 0.0047
4.9922 0.0006 -3.9954 0.4750 -0.1037 -0.0047
0.0023 -4.9944 -1.0015 0.0257 -0.0112 -0.7509
-0.0023 4.9944 1.0015 -0.0257 0.0112 0.7509
